data_1568910
loop_
_publ_author_name
'Athiyarath, Vignesh'
'Mathew, Liby Ann'
'Zhao, Yakai'
'Khazeber, Ravichandran'
'Ramamurty, Upadrasta'
'Sureshan, Kana M.'

_publ_section_title
;
 Rational design and topochemical synthesis of polymorphs of a polymer.
;
_journal_issue 19
_journal_name_full 'Chemical science'
_journal_page_first 5132
_journal_page_last 5140
_journal_paper_doi 10.1039/d3sc00053b
_journal_volume 14
_journal_year 2023
_chemical_formula_moiety 'C15 H24 N6 O3'
_chemical_formula_sum 'C15 H24 N6 O3'
_chemical_formula_weight 336.40
_space_group_crystal_system monoclinic
_space_group_IT_number 14
_space_group_name_Hall '-P 2ybc'
_space_group_name_H-M_alt 'P 1 21/c 1'
_atom_sites_solution_hydrogens geom
_audit_creation_method SHELXL-2018/3
_audit_update_record
;
2022-09-20 deposited with the CCDC.	2023-04-14 downloaded from the CCDC.
;
_cell_angle_alpha 90
_cell_angle_beta 94.90(3)
_cell_angle_gamma 90
_cell_formula_units_Z 8
_cell_length_a 18.146(4)
_cell_length_b 10.719(2)
_cell_length_c 18.540(4)
_cell_measurement_reflns_used 5006
_cell_measurement_temperature 296(2)
_cell_measurement_theta_max 22.33
_cell_measurement_theta_min 2.18
_cell_volume 3593.0(13)
_computing_cell_refinement 'APEX3/SAINT (Bruker, 2016)'
_computing_data_collection 'APEX3 (Bruker, 2016)'
_computing_data_reduction 'SAINT/XPREP (Bruker, 2016)'
_computing_molecular_graphics 'ORTEP3- 2014.1(Farrugia, 1997) '
_computing_publication_material 'SHELXL-2018/3 (Sheldrick, 2018)'
_computing_structure_refinement 'SHELXL-2018/3 (Sheldrick, 2018)'
_computing_structure_solution 'SHELXT 2018/2 (Sheldrick, 2018)'
_diffrn_ambient_temperature 296(2)
_diffrn_detector_area_resol_mean 0
_diffrn_measured_fraction_theta_full 1.000
_diffrn_measured_fraction_theta_max 1.000
_diffrn_measurement_device_type 'Bruker KAPPA APEX-II CCD'
_diffrn_measurement_method '\f and \w scans'
_diffrn_radiation_type MoK\a
_diffrn_radiation_wavelength 0.71073
_diffrn_reflns_av_R_equivalents 0.0712
_diffrn_reflns_av_unetI/netI 0.0512
_diffrn_reflns_Laue_measured_fraction_full 1.000
_diffrn_reflns_Laue_measured_fraction_max 1.000
_diffrn_reflns_limit_h_max 21
_diffrn_reflns_limit_h_min -21
_diffrn_reflns_limit_k_max 12
_diffrn_reflns_limit_k_min -12
_diffrn_reflns_limit_l_max 22
_diffrn_reflns_limit_l_min -22
_diffrn_reflns_number 47089
_diffrn_reflns_point_group_measured_fraction_full 1.000
_diffrn_reflns_point_group_measured_fraction_max 1.000
_diffrn_reflns_theta_full 25.000
_diffrn_reflns_theta_max 25.000
_diffrn_reflns_theta_min 2.197
_diffrn_source 'sealed tube'
_exptl_absorpt_coefficient_mu 0.090
_exptl_absorpt_correction_T_max 0.992
_exptl_absorpt_correction_T_min 0.981
_exptl_absorpt_correction_type multi-scan
_exptl_absorpt_process_details 'SADABS (Bruker, 2016)'
_exptl_crystal_colour colourless
_exptl_crystal_density_diffrn 1.244
_exptl_crystal_density_meas 1.243
_exptl_crystal_density_method none
_exptl_crystal_description block
_exptl_crystal_F_000 1440
_exptl_crystal_size_max 0.210
_exptl_crystal_size_mid 0.120
_exptl_crystal_size_min 0.085
_refine_diff_density_max 0.184
_refine_diff_density_min -0.267
_refine_diff_density_rms 0.043
_refine_ls_extinction_method none
_refine_ls_goodness_of_fit_ref 1.032
_refine_ls_hydrogen_treatment constr
_refine_ls_matrix_type full
_refine_ls_number_parameters 433
_refine_ls_number_reflns 6317
_refine_ls_number_restraints 0
_refine_ls_restrained_S_all 1.032
_refine_ls_R_factor_all 0.1039
_refine_ls_R_factor_gt 0.0525
_refine_ls_shift/su_max 0.000
_refine_ls_shift/su_mean 0.000
_refine_ls_structure_factor_coef Fsqd
_refine_ls_weighting_details 'w=1/[\s^2^(Fo^2^)+(0.0481P)^2^+1.3198P] where P=(Fo^2^+2Fc^2^)/3'
_refine_ls_weighting_scheme calc
_refine_ls_wR_factor_gt 0.1133
_refine_ls_wR_factor_ref 0.1385
_reflns_Friedel_coverage 0.000
_reflns_number_gt 3734
_reflns_number_total 6317
_reflns_threshold_expression 'I > 2\s(I)'
_cod_data_source_file d3sc00053b2.cif
_cod_data_source_block shelx_CCDC3
_cod_depositor_comments 'Adding full bibliography for 1568906--1568910.cif.'
_cod_original_sg_symbol_H-M 'P 21/c'
_cod_database_code 1568910
_shelx_shelxl_version_number 2018/3
_shelx_space_group_comment
;
The symmetry employed for this shelxl refinement is uniquely defined
by the following loop, which should always be used as a source of
symmetry information in preference to the above space-group names.
They are only intended as comments.
;
_shelx_estimated_absorpt_t_min 0.981
_shelx_estimated_absorpt_t_max 0.992

loop_
_space_group_symop_operation_xyz
'x, y, z'
'-x, y+1/2, -z+1/2'
'-x, -y, -z'
'x, -y-1/2, z-1/2'

loop_
_atom_site_label
_atom_site_type_symbol
_atom_site_fract_x
_atom_site_fract_y
_atom_site_fract_z
_atom_site_U_iso_or_equiv
_atom_site_adp_type
_atom_site_occupancy
_atom_site_site_symmetry_order
_atom_site_calc_flag
_atom_site_refinement_flags_posn
_atom_site_refinement_flags_adp
_atom_site_refinement_flags_occupancy
_atom_site_disorder_assembly
_atom_site_disorder_group
C1A C 0.56704(15) 0.1940(2) 0.43544(14) 0.0465(7) Uani 1 1 d . . . . .
C1B C 0.94233(15) 0.7038(2) 0.42692(14) 0.0454(6) Uani 1 1 d . . . . .
C2A C 0.62099(18) 0.1446(3) 0.49476(17) 0.0747(9) Uani 1 1 d . . . . .
H2A1 H 0.603801 0.065722 0.511210 0.112 Uiso 1 1 calc R U . . .
H2A2 H 0.668556 0.133966 0.476556 0.112 Uiso 1 1 calc R U . . .
H2A3 H 0.625040 0.202626 0.534344 0.112 Uiso 1 1 calc R U . . .
C2B C 0.8962(2) 0.6546(3) 0.48317(18) 0.0835(11) Uani 1 1 d . . . . .
H2B1 H 0.916752 0.577344 0.501790 0.125 Uiso 1 1 calc R U . . .
H2B2 H 0.895399 0.713969 0.521849 0.125 Uiso 1 1 calc R U . . .
H2B3 H 0.846690 0.640641 0.462134 0.125 Uiso 1 1 calc R U . . .
C3A C 0.49077(18) 0.2063(3) 0.46020(18) 0.0772(10) Uani 1 1 d . . . . .
H3A1 H 0.474533 0.126567 0.476386 0.116 Uiso 1 1 calc R U . . .
H3A2 H 0.491585 0.265060 0.499317 0.116 Uiso 1 1 calc R U . . .
H3A3 H 0.457385 0.234998 0.420727 0.116 Uiso 1 1 calc R U . . .
C3B C 1.02158(18) 0.7210(3) 0.4562(2) 0.0848(11) Uani 1 1 d . . . . .
H3B1 H 1.040890 0.643076 0.475076 0.127 Uiso 1 1 calc R U . . .
H3B2 H 1.050246 0.748594 0.418021 0.127 Uiso 1 1 calc R U . . .
H3B3 H 1.024186 0.782171 0.494118 0.127 Uiso 1 1 calc R U . . .
C4A C 0.56241(13) 0.1072(2) 0.37092(14) 0.0415(6) Uani 1 1 d . . . . .
C4B C 0.94106(13) 0.6155(2) 0.36352(14) 0.0407(6) Uani 1 1 d . . . . .
C5A C 0.53445(13) 0.0877(2) 0.24030(13) 0.0403(6) Uani 1 1 d . . . . .
C5B C 0.96106(13) 0.5899(2) 0.23639(14) 0.0417(6) Uani 1 1 d . . . . .
C6A C 0.45448(14) 0.0510(2) 0.24026(17) 0.0588(8) Uani 1 1 d . . . . .
H6A1 H 0.439910 0.004487 0.197150 0.088 Uiso 1 1 calc R U . . .
H6A2 H 0.447910 0.000489 0.281982 0.088 Uiso 1 1 calc R U . . .
H6A3 H 0.424543 0.124699 0.241638 0.088 Uiso 1 1 calc R U . . .
C6B C 1.04147(14) 0.5527(3) 0.24617(18) 0.0662(9) Uani 1 1 d . . . . .
H6B1 H 1.053591 0.504012 0.205349 0.099 Uiso 1 1 calc R U . . .
H6B2 H 1.071749 0.626208 0.249824 0.099 Uiso 1 1 calc R U . . .
H6B3 H 1.050224 0.504095 0.289559 0.099 Uiso 1 1 calc R U . . .
C7A C 0.54560(16) 0.1707(2) 0.17646(14) 0.0554(7) Uani 1 1 d . . . . .
H7A1 H 0.531600 0.126504 0.132382 0.083 Uiso 1 1 calc R U . . .
H7A2 H 0.515588 0.244122 0.178815 0.083 Uiso 1 1 calc R U . . .
H7A3 H 0.596708 0.194373 0.177560 0.083 Uiso 1 1 calc R U . . .
C7B C 0.94573(18) 0.6705(3) 0.16959(15) 0.0639(8) Uani 1 1 d . . . . .
H7B1 H 0.957068 0.624482 0.127526 0.096 Uiso 1 1 calc R U . . .
H7B2 H 0.894504 0.694048 0.164836 0.096 Uiso 1 1 calc R U . . .
H7B3 H 0.975932 0.744117 0.174131 0.096 Uiso 1 1 calc R U . . .
C8A C 0.58287(14) -0.0279(2) 0.23537(13) 0.0381(6) Uani 1 1 d . . . . .
C8B C 0.91232(14) 0.4738(2) 0.22789(13) 0.0408(6) Uani 1 1 d . . . . .
C9A C 0.71093(14) -0.1049(2) 0.23911(15) 0.0483(7) Uani 1 1 d . . . . .
C9B C 0.78269(13) 0.3976(2) 0.21610(14) 0.0428(6) Uani 1 1 d . . . . .
C10A C 0.78530(16) -0.0411(3) 0.2482(2) 0.0839(11) Uani 1 1 d . . . . .
H10A H 0.823639 -0.101207 0.242594 0.126 Uiso 1 1 calc R U . . .
H10B H 0.787328 0.022907 0.212224 0.126 Uiso 1 1 calc R U . . .
H10C H 0.792237 -0.004546 0.295548 0.126 Uiso 1 1 calc R U . . .
C10B C 0.70963(15) 0.4651(3) 0.20360(19) 0.0687(9) Uani 1 1 d . . . . .
H10D H 0.670549 0.405375 0.194283 0.103 Uiso 1 1 calc R U . . .
H10E H 0.700980 0.512964 0.245817 0.103 Uiso 1 1 calc R U . . .
H10F H 0.710939 0.519844 0.162748 0.103 Uiso 1 1 calc R U . . .
C11A C 0.70021(19) -0.1654(3) 0.16539(17) 0.0799(10) Uani 1 1 d . . . . .
H11A H 0.737800 -0.227394 0.161163 0.120 Uiso 1 1 calc R U . . .
H11B H 0.652379 -0.204186 0.159539 0.120 Uiso 1 1 calc R U . . .
H11C H 0.703639 -0.103175 0.128602 0.120 Uiso 1 1 calc R U . . .
C11B C 0.79398(17) 0.3195(3) 0.14984(16) 0.0653(8) Uani 1 1 d . . . . .
H11D H 0.755043 0.258952 0.142898 0.098 Uiso 1 1 calc R U . . .
H11E H 0.793267 0.372576 0.108078 0.098 Uiso 1 1 calc R U . . .
H11F H 0.840791 0.277511 0.156562 0.098 Uiso 1 1 calc R U . . .
C12A C 0.71330(15) -0.2041(2) 0.29758(16) 0.0493(7) Uani 1 1 d . . . . .
C12B C 0.77613(15) 0.3118(2) 0.27998(16) 0.0506(7) Uani 1 1 d . . . . .
C13A C 0.6776(2) -0.2647(3) 0.4146(2) 0.0819(11) Uani 1 1 d . . . . .
H13A H 0.628171 -0.288290 0.425447 0.098 Uiso 1 1 calc R U . . .
H13B H 0.704425 -0.340352 0.404814 0.098 Uiso 1 1 calc R U . . .
C13B C 0.8110(2) 0.2655(3) 0.40571(19) 0.0837(11) Uani 1 1 d . . . . .
H13C H 0.774704 0.199653 0.396520 0.100 Uiso 1 1 calc R U . . .
H13D H 0.857982 0.226685 0.421092 0.100 Uiso 1 1 calc R U . . .
C14A C 0.7141(2) -0.2028(4) 0.4757(2) 0.0879(12) Uani 1 1 d . . . . .
C14B C 0.7889(2) 0.3435(4) 0.4629(2) 0.0784(11) Uani 1 1 d . . . . .
C15A C 0.7435(3) -0.1485(5) 0.5233(3) 0.1276(19) Uani 1 1 d . . . . .
H15A H 0.767337 -0.104550 0.561786 0.153 Uiso 1 1 calc R U . . .
C15B C 0.7734(3) 0.4064(5) 0.5083(2) 0.1113(15) Uani 1 1 d . . . . .
H15B H 0.760649 0.458118 0.545518 0.134 Uiso 1 1 calc R U . . .
N1A N 0.5910(2) 0.4856(3) 0.48668(19) 0.1110(12) Uani 1 1 d . . . . .
N1B N 0.9055(2) 0.9919(3) 0.4729(2) 0.1209(13) Uani 1 1 d . . . . .
N2A N 0.59001(15) 0.4006(2) 0.45241(14) 0.0680(7) Uani 1 1 d . . . . .
N2B N 0.91023(16) 0.9074(2) 0.43879(15) 0.0727(8) Uani 1 1 d . . . . .
N3A N 0.59348(14) 0.3151(2) 0.41023(13) 0.0620(7) Uani 1 1 d . . . . .
N3B N 0.91172(16) 0.8222(2) 0.39769(13) 0.0716(8) Uani 1 1 d . . . . .
N4A N 0.55631(11) 0.15830(17) 0.30583(11) 0.0408(5) Uani 1 1 d . . . . .
H4A H 0.565630 0.236565 0.301968 0.049 Uiso 1 1 calc R U . . .
N4B N 0.94310(11) 0.66353(17) 0.29841(11) 0.0405(5) Uani 1 1 d . . . . .
H4B H 0.933438 0.741549 0.292289 0.049 Uiso 1 1 calc R U . . .
N5A N 0.65526(11) -0.01036(16) 0.24805(11) 0.0403(5) Uani 1 1 d . . . . .
H5A H 0.670200 0.062251 0.262610 0.048 Uiso 1 1 calc R U . . .
N5B N 0.83989(10) 0.49161(16) 0.22992(11) 0.0395(5) Uani 1 1 d . . . . .
H5B H 0.825655 0.565475 0.240355 0.047 Uiso 1 1 calc R U . . .
N6A N 0.67310(13) -0.1866(2) 0.35166(13) 0.0583(6) Uani 1 1 d . . . . .
H6A H 0.642442 -0.125232 0.349497 0.070 Uiso 1 1 calc R U . . .
N6B N 0.81805(14) 0.3334(2) 0.33959(13) 0.0620(7) Uani 1 1 d . . . . .
H6B H 0.851254 0.390622 0.339310 0.074 Uiso 1 1 calc R U . . .
O1A O 0.56146(10) -0.00498(15) 0.38087(10) 0.0548(5) Uani 1 1 d . . . . .
O1B O 0.94127(10) 0.50313(15) 0.37469(10) 0.0554(5) Uani 1 1 d . . . . .
O2A O 0.55566(9) -0.12746(15) 0.21764(10) 0.0532(5) Uani 1 1 d . . . . .
O2B O 0.93903(9) 0.37351(15) 0.21567(10) 0.0569(5) Uani 1 1 d . . . . .
O3A O 0.75463(11) -0.29364(17) 0.29418(12) 0.0724(6) Uani 1 1 d . . . . .
O3B O 0.73032(12) 0.22911(18) 0.27534(12) 0.0814(7) Uani 1 1 d . . . . .

loop_
_atom_site_aniso_label
_atom_site_aniso_U_11
_atom_site_aniso_U_22
_atom_site_aniso_U_33
_atom_site_aniso_U_23
_atom_site_aniso_U_13
_atom_site_aniso_U_12
C1A 0.0532(18) 0.0382(14) 0.0481(16) 0.0034(12) 0.0043(13) -0.0004(12)
C1B 0.0540(17) 0.0334(13) 0.0474(16) -0.0003(12) -0.0035(13) -0.0029(12)
C2A 0.089(3) 0.0624(19) 0.069(2) 0.0056(16) -0.0151(18) 0.0003(17)
C2B 0.114(3) 0.064(2) 0.076(2) -0.0064(17) 0.030(2) -0.008(2)
C3A 0.074(2) 0.077(2) 0.085(2) -0.0179(18) 0.0262(19) 0.0019(18)
C3B 0.071(2) 0.077(2) 0.101(3) -0.029(2) -0.025(2) -0.0011(18)
C4A 0.0375(15) 0.0342(14) 0.0533(17) 0.0013(12) 0.0076(12) 0.0016(11)
C4B 0.0321(15) 0.0324(14) 0.0565(18) -0.0031(12) -0.0035(12) -0.0031(11)
C5A 0.0377(15) 0.0341(13) 0.0481(16) -0.0020(11) -0.0018(12) 0.0006(11)
C5B 0.0363(15) 0.0362(13) 0.0531(16) -0.0065(12) 0.0073(12) -0.0011(11)
C6A 0.0367(17) 0.0533(16) 0.085(2) -0.0067(15) -0.0014(15) 0.0015(13)
C6B 0.0367(17) 0.0632(18) 0.100(2) -0.0190(17) 0.0152(16) -0.0045(14)
C7A 0.068(2) 0.0458(15) 0.0507(17) 0.0042(13) -0.0023(14) 0.0051(14)
C7B 0.080(2) 0.0597(18) 0.0524(18) 0.0023(14) 0.0110(16) -0.0133(16)
C8A 0.0364(16) 0.0303(13) 0.0471(15) -0.0013(11) 0.0005(12) -0.0051(11)
C8B 0.0341(15) 0.0380(14) 0.0503(16) -0.0072(12) 0.0043(12) 0.0043(12)
C9A 0.0332(15) 0.0373(14) 0.075(2) -0.0050(13) 0.0083(13) 0.0004(12)
C9B 0.0309(14) 0.0346(13) 0.0621(17) -0.0130(12) -0.0019(12) -0.0016(11)
C10A 0.0385(18) 0.0542(19) 0.161(4) 0.008(2) 0.019(2) -0.0004(15)
C10B 0.0375(17) 0.0527(17) 0.114(3) -0.0099(17) -0.0072(17) 0.0030(14)
C11A 0.086(3) 0.084(2) 0.072(2) -0.0128(18) 0.0209(19) 0.0258(19)
C11B 0.062(2) 0.0656(19) 0.067(2) -0.0254(16) -0.0023(16) -0.0058(15)
C12A 0.0358(16) 0.0355(15) 0.075(2) -0.0102(14) -0.0052(15) -0.0020(12)
C12B 0.0435(17) 0.0352(14) 0.073(2) -0.0141(14) 0.0056(15) -0.0037(13)
C13A 0.089(3) 0.063(2) 0.095(3) 0.031(2) 0.013(2) 0.0113(19)
C13B 0.102(3) 0.063(2) 0.084(3) 0.018(2) -0.005(2) -0.0231(19)
C14A 0.111(3) 0.093(3) 0.062(3) 0.024(2) 0.019(2) 0.038(2)
C14B 0.086(3) 0.088(3) 0.060(2) 0.014(2) 0.000(2) -0.035(2)
C15A 0.175(5) 0.141(4) 0.067(3) 0.003(3) 0.012(3) 0.054(4)
C15B 0.122(4) 0.138(4) 0.077(3) -0.002(3) 0.024(3) -0.043(3)
N1A 0.152(3) 0.0550(18) 0.129(3) -0.0327(19) 0.034(2) -0.0150(19)
N1B 0.186(4) 0.0507(18) 0.123(3) -0.0330(18) -0.005(3) 0.015(2)
N2A 0.090(2) 0.0418(14) 0.0727(19) -0.0033(14) 0.0082(15) -0.0057(14)
N2B 0.102(2) 0.0382(14) 0.0765(19) -0.0064(14) 0.0019(16) 0.0010(14)
N3A 0.092(2) 0.0387(13) 0.0556(15) -0.0066(12) 0.0063(13) -0.0126(12)
N3B 0.113(2) 0.0394(14) 0.0607(16) -0.0080(12) -0.0024(15) 0.0154(14)
N4A 0.0460(13) 0.0272(10) 0.0488(13) -0.0006(10) 0.0010(10) -0.0018(9)
N4B 0.0444(13) 0.0274(10) 0.0494(13) -0.0008(10) 0.0035(10) 0.0032(9)
N5A 0.0309(12) 0.0280(10) 0.0616(14) -0.0031(9) 0.0019(10) -0.0032(9)
N5B 0.0322(12) 0.0282(10) 0.0583(14) -0.0094(9) 0.0047(10) 0.0019(9)
N6A 0.0618(16) 0.0465(13) 0.0668(16) 0.0108(12) 0.0067(13) 0.0159(12)
N6B 0.0695(17) 0.0519(14) 0.0635(17) 0.0067(12) -0.0004(14) -0.0245(12)
O1A 0.0702(13) 0.0320(10) 0.0635(12) 0.0048(8) 0.0133(10) 0.0049(9)
O1B 0.0695(14) 0.0305(10) 0.0639(13) 0.0004(8) -0.0070(10) -0.0069(9)
O2A 0.0436(11) 0.0326(9) 0.0826(14) -0.0105(9) -0.0002(10) -0.0085(8)
O2B 0.0420(11) 0.0385(10) 0.0901(15) -0.0188(9) 0.0057(10) 0.0062(8)
O3A 0.0605(14) 0.0422(11) 0.1143(18) -0.0063(11) 0.0057(12) 0.0175(10)
O3B 0.0785(16) 0.0558(12) 0.1089(18) -0.0077(12) 0.0027(13) -0.0384(12)

loop_
_atom_type_symbol
_atom_type_description
_atom_type_scat_dispersion_real
_atom_type_scat_dispersion_imag
_atom_type_scat_source
C C 0.0033 0.0016 'International Tables Vol C Tables 4.2.6.8 and 6.1.1.4'
H H 0.0000 0.0000 'International Tables Vol C Tables 4.2.6.8 and 6.1.1.4'
N N 0.0061 0.0033 'International Tables Vol C Tables 4.2.6.8 and 6.1.1.4'
O O 0.0106 0.0060 'International Tables Vol C Tables 4.2.6.8 and 6.1.1.4'

loop_
_geom_angle_atom_site_label_1
_geom_angle_atom_site_label_2
_geom_angle_atom_site_label_3
_geom_angle
_geom_angle_site_symmetry_1
_geom_angle_site_symmetry_3
_geom_angle_publ_flag
N3A C1A C3A 110.7(2) . . ?
N3A C1A C2A 109.4(2) . . ?
C3A C1A C2A 111.5(2) . . ?
N3A C1A C4A 106.8(2) . . ?
C3A C1A C4A 107.8(2) . . ?
C2A C1A C4A 110.5(2) . . ?
N3B C1B C2B 110.3(2) . . ?
N3B C1B C3B 110.3(2) . . ?
C2B C1B C3B 111.6(3) . . ?
N3B C1B C4B 106.0(2) . . ?
C2B C1B C4B 110.5(2) . . ?
C3B C1B C4B 107.9(2) . . ?
O1A C4A N4A 123.1(2) . . ?
O1A C4A C1A 119.2(2) . . ?
N4A C4A C1A 117.6(2) . . ?
O1B C4B N4B 122.8(2) . . ?
O1B C4B C1B 119.2(2) . . ?
N4B C4B C1B 118.0(2) . . ?
N4A C5A C6A 109.3(2) . . ?
N4A C5A C7A 107.61(19) . . ?
C6A C5A C7A 110.4(2) . . ?
N4A C5A C8A 110.76(19) . . ?
C6A C5A C8A 110.4(2) . . ?
C7A C5A C8A 108.4(2) . . ?
N4B C5B C6B 109.2(2) . . ?
N4B C5B C7B 107.4(2) . . ?
C6B C5B C7B 110.9(2) . . ?
N4B C5B C8B 110.9(2) . . ?
C6B C5B C8B 110.1(2) . . ?
C7B C5B C8B 108.4(2) . . ?
O2A C8A N5A 123.2(2) . . ?
O2A C8A C5A 120.6(2) . . ?
N5A C8A C5A 116.13(19) . . ?
O2B C8B N5B 123.0(2) . . ?
O2B C8B C5B 120.4(2) . . ?
N5B C8B C5B 116.4(2) . . ?
N5A C9A C10A 107.2(2) . . ?
N5A C9A C11A 111.5(2) . . ?
C10A C9A C11A 109.9(3) . . ?
N5A C9A C12A 112.7(2) . . ?
C10A C9A C12A 105.5(2) . . ?
C11A C9A C12A 109.8(2) . . ?
N5B C9B C10B 107.40(19) . . ?
N5B C9B C12B 112.7(2) . . ?
C10B C9B C12B 106.5(2) . . ?
N5B C9B C11B 112.5(2) . . ?
C10B C9B C11B 108.5(2) . . ?
C12B C9B C11B 108.9(2) . . ?
O3A C12A N6A 122.6(3) . . ?
O3A C12A C9A 119.6(3) . . ?
N6A C12A C9A 117.7(2) . . ?
O3B C12B N6B 122.4(3) . . ?
O3B C12B C9B 119.2(3) . . ?
N6B C12B C9B 118.4(2) . . ?
C14A C13A N6A 111.4(3) . . ?
C14B C13B N6B 112.7(3) . . ?
C15A C14A C13A 177.2(5) . . ?
C15B C14B C13B 178.1(4) . . ?
N1A N2A N3A 173.0(3) . . ?
N1B N2B N3B 174.3(4) . . ?
N2A N3A C1A 115.2(2) . . ?
N2B N3B C1B 117.0(2) . . ?
C4A N4A C5A 122.82(19) . . ?
C4B N4B C5B 122.6(2) . . ?
C8A N5A C9A 124.68(19) . . ?
C8B N5B C9B 125.97(19) . . ?
C12A N6A C13A 123.0(3) . . ?
C12B N6B C13B 122.8(2) . . ?

loop_
_geom_bond_atom_site_label_1
_geom_bond_atom_site_label_2
_geom_bond_distance
_geom_bond_site_symmetry_2
_geom_bond_publ_flag
C1A N3A 1.474(3) . ?
C1A C3A 1.501(4) . ?
C1A C2A 1.505(4) . ?
C1A C4A 1.512(3) . ?
C1B N3B 1.470(3) . ?
C1B C2B 1.489(4) . ?
C1B C3B 1.504(4) . ?
C1B C4B 1.508(3) . ?
C4A O1A 1.217(3) . ?
C4A N4A 1.321(3) . ?
C4B O1B 1.222(3) . ?
C4B N4B 1.316(3) . ?
C5A N4A 1.457(3) . ?
C5A C6A 1.503(3) . ?
C5A C7A 1.508(3) . ?
C5A C8A 1.526(3) . ?
C5B N4B 1.454(3) . ?
C5B C6B 1.509(3) . ?
C5B C7B 1.516(4) . ?
C5B C8B 1.527(3) . ?
C8A O2A 1.210(3) . ?
C8A N5A 1.328(3) . ?
C8B O2B 1.209(3) . ?
C8B N5B 1.332(3) . ?
C9A N5A 1.451(3) . ?
C9A C10A 1.509(4) . ?
C9A C11A 1.510(4) . ?
C9A C12A 1.516(4) . ?
C9B N5B 1.454(3) . ?
C9B C10B 1.511(3) . ?
C9B C12B 1.512(4) . ?
C9B C11B 1.515(3) . ?
C12A O3A 1.223(3) . ?
C12A N6A 1.303(3) . ?
C12B O3B 1.213(3) . ?
C12B N6B 1.308(3) . ?
C13A C14A 1.426(5) . ?
C13A N6A 1.433(4) . ?
C13B C14B 1.433(5) . ?
C13B N6B 1.441(4) . ?
C14A C15A 1.150(6) . ?
C14B C15B 1.133(5) . ?
N1A N2A 1.110(3) . ?
N1B N2B 1.113(3) . ?
N2A N3A 1.210(3) . ?
N2B N3B 1.190(3) . ?

loop_
_geom_torsion_atom_site_label_1
_geom_torsion_atom_site_label_2
_geom_torsion_atom_site_label_3
_geom_torsion_atom_site_label_4
_geom_torsion
_geom_torsion_site_symmetry_1
_geom_torsion_site_symmetry_2
_geom_torsion_site_symmetry_3
_geom_torsion_site_symmetry_4
_geom_torsion_publ_flag
N3A C1A C4A O1A 160.3(2) . . . . ?
C3A C1A C4A O1A -80.7(3) . . . . ?
C2A C1A C4A O1A 41.4(3) . . . . ?
N3A C1A C4A N4A -22.6(3) . . . . ?
C3A C1A C4A N4A 96.4(3) . . . . ?
C2A C1A C4A N4A -141.5(2) . . . . ?
N3B C1B C4B O1B -157.4(2) . . . . ?
C2B C1B C4B O1B -37.9(3) . . . . ?
C3B C1B C4B O1B 84.5(3) . . . . ?
N3B C1B C4B N4B 25.6(3) . . . . ?
C2B C1B C4B N4B 145.1(3) . . . . ?
C3B C1B C4B N4B -92.6(3) . . . . ?
N4A C5A C8A O2A 136.1(2) . . . . ?
C6A C5A C8A O2A 14.9(3) . . . . ?
C7A C5A C8A O2A -106.0(3) . . . . ?
N4A C5A C8A N5A -47.1(3) . . . . ?
C6A C5A C8A N5A -168.2(2) . . . . ?
C7A C5A C8A N5A 70.8(3) . . . . ?
N4B C5B C8B O2B -135.1(2) . . . . ?
C6B C5B C8B O2B -14.2(3) . . . . ?
C7B C5B C8B O2B 107.3(3) . . . . ?
N4B C5B C8B N5B 49.2(3) . . . . ?
C6B C5B C8B N5B 170.1(2) . . . . ?
C7B C5B C8B N5B -68.5(3) . . . . ?
N5A C9A C12A O3A 175.6(2) . . . . ?
C10A C9A C12A O3A -67.8(3) . . . . ?
C11A C9A C12A O3A 50.6(3) . . . . ?
N5A C9A C12A N6A -7.6(3) . . . . ?
C10A C9A C12A N6A 109.0(3) . . . . ?
C11A C9A C12A N6A -132.6(3) . . . . ?
N5B C9B C12B O3B 180.0(2) . . . . ?
C10B C9B C12B O3B 62.4(3) . . . . ?
C11B C9B C12B O3B -54.5(3) . . . . ?
N5B C9B C12B N6B 3.1(3) . . . . ?
C10B C9B C12B N6B -114.4(3) . . . . ?
C11B C9B C12B N6B 128.7(3) . . . . ?
C3A C1A N3A N2A 52.5(3) . . . . ?
C2A C1A N3A N2A -70.8(3) . . . . ?
C4A C1A N3A N2A 169.6(2) . . . . ?
C2B C1B N3B N2B 63.0(4) . . . . ?
C3B C1B N3B N2B -60.7(4) . . . . ?
C4B C1B N3B N2B -177.3(3) . . . . ?
O1A C4A N4A C5A 11.5(4) . . . . ?
C1A C4A N4A C5A -165.4(2) . . . . ?
C6A C5A N4A C4A 69.2(3) . . . . ?
C7A C5A N4A C4A -170.9(2) . . . . ?
C8A C5A N4A C4A -52.6(3) . . . . ?
O1B C4B N4B C5B -13.1(4) . . . . ?
C1B C4B N4B C5B 163.9(2) . . . . ?
C6B C5B N4B C4B -68.8(3) . . . . ?
C7B C5B N4B C4B 170.9(2) . . . . ?
C8B C5B N4B C4B 52.6(3) . . . . ?
O2A C8A N5A C9A 3.1(4) . . . . ?
C5A C8A N5A C9A -173.6(2) . . . . ?
C10A C9A N5A C8A 171.6(3) . . . . ?
C11A C9A N5A C8A 51.3(3) . . . . ?
C12A C9A N5A C8A -72.8(3) . . . . ?
O2B C8B N5B C9B -1.9(4) . . . . ?
C5B C8B N5B C9B 173.7(2) . . . . ?
C10B C9B N5B C8B -164.4(3) . . . . ?
C12B C9B N5B C8B 78.6(3) . . . . ?
C11B C9B N5B C8B -45.0(3) . . . . ?
O3A C12A N6A C13A 4.9(4) . . . . ?
C9A C12A N6A C13A -171.8(3) . . . . ?
C14A C13A N6A C12A 106.9(4) . . . . ?
O3B C12B N6B C13B -3.2(4) . . . . ?
C9B C12B N6B C13B 173.5(3) . . . . ?
C14B C13B N6B C12B -116.1(3) . . . . ?
